data_4310422
loop_
_publ_author_name
'P.J. Ball'
'Tanya Rarog Shtoyko'
'Jeanette A. Krause Bauer'
'Warren J. Oldham'
'William B. Connick'

_publ_contact_author_address
;     Department of Chemistry
      University of Cincinnati
      Cincinnati, OH 45221-0172 USA
;
_publ_contact_author_email bill.connick@uc.edu
_publ_contact_author_fax '513 556 9239'
_publ_contact_author_name 'Dr. William B. Connick'
_publ_contact_author_phone '513 556 0148'
_publ_section_title
;
 Binuclear Rhenium(I) Complexes with Bridging [2.2]Paracyclophane-Diimine
 Ligands: Probing Electronic Coupling through \p-\p Interactions
;
_journal_name_full 'Inorganic Chemistry'
_journal_page_first 622
_journal_page_last 632
_journal_paper_doi 10.1021/ic0348648
_journal_volume 43
_journal_year 2004
_chemical_formula_moiety 'C42 H34 N2'
_chemical_formula_sum 'C42 H34 N2'
_chemical_formula_weight 566.71
_chemical_name_systematic
; 
4,16-bis(benzophenone-imine)-[2.2]paracyclophane 
;
_space_group_IT_number 14
_symmetry_cell_setting monoclinic
_symmetry_space_group_name_Hall '-P 2ybc'
_symmetry_space_group_name_H-M 'P 1 21/c 1'
_atom_sites_solution_hydrogens geom
_atom_sites_solution_primary direct
_atom_sites_solution_secondary difmap
_audit_creation_method SHELXL-97
_cell_angle_alpha 90.00
_cell_angle_beta 94.056(3)
_cell_angle_gamma 90.00
_cell_formula_units_Z 2
_cell_length_a 13.6590(15)
_cell_length_b 12.7292(14)
_cell_length_c 8.8871(9)
_cell_measurement_reflns_used 2685
_cell_measurement_temperature 150(2)
_cell_measurement_theta_max 21.95
_cell_measurement_theta_min 1.18
_cell_volume 1541.3(3)
_computing_cell_refinement 'Bruker SAINT v5.A06'
_computing_data_collection 'Bruker SMART v5.051'
_computing_data_reduction 'Bruker SAINT v5.A06'
_computing_molecular_graphics 'Bruker SHELXTL v5.03'
_computing_publication_material 'Bruker SHELXTL v5.03'
_computing_structure_refinement 'Bruker SHELXTL v5.03'
_computing_structure_solution 'Bruker SHELXTL v5.03'
_diffrn_ambient_temperature 150(2)
_diffrn_detector_area_resol_mean 0
_diffrn_measured_fraction_theta_full 0.999
_diffrn_measured_fraction_theta_max 0.999
_diffrn_measurement_device_type 'SMART 2K Platform CCD'
_diffrn_measurement_method '\w scans'
_diffrn_radiation_monochromator graphite
_diffrn_radiation_source 'sealed tube'
_diffrn_radiation_type AgK\a
_diffrn_radiation_wavelength 0.56086
_diffrn_reflns_av_R_equivalents 0.1044
_diffrn_reflns_av_sigmaI/netI 0.0863
_diffrn_reflns_limit_h_max 18
_diffrn_reflns_limit_h_min -13
_diffrn_reflns_limit_k_max 16
_diffrn_reflns_limit_k_min -16
_diffrn_reflns_limit_l_max 11
_diffrn_reflns_limit_l_min -11
_diffrn_reflns_number 14848
_diffrn_reflns_theta_full 21.95
_diffrn_reflns_theta_max 21.95
_diffrn_reflns_theta_min 1.18
_diffrn_standards_decay_% 0
_exptl_absorpt_coefficient_mu 0.046
_exptl_absorpt_correction_T_max 0.942
_exptl_absorpt_correction_T_min 0.913
_exptl_absorpt_correction_type multi-scan
_exptl_absorpt_process_details 'Sheldrick, SADABS'
_exptl_crystal_colour yellow
_exptl_crystal_density_diffrn 1.221
_exptl_crystal_density_method 'not measured'
_exptl_crystal_description 'irregular block'
_exptl_crystal_F_000 600
_exptl_crystal_size_max 0.58
_exptl_crystal_size_mid 0.30
_exptl_crystal_size_min 0.28
_refine_diff_density_max 0.212
_refine_diff_density_min -0.210
_refine_diff_density_rms 0.047
_refine_ls_extinction_method none
_refine_ls_goodness_of_fit_ref 1.012
_refine_ls_hydrogen_treatment mixed
_refine_ls_matrix_type full
_refine_ls_number_parameters 199
_refine_ls_number_reflns 3808
_refine_ls_number_restraints 0
_refine_ls_restrained_S_all 1.116
_refine_ls_R_factor_all 0.1293
_refine_ls_R_factor_gt 0.0573
_refine_ls_shift/su_max 0.001
_refine_ls_shift/su_mean 0.000
_refine_ls_structure_factor_coef Fsqd
_refine_ls_weighting_details 'calc w=1/[\s^2^(Fo^2^)+(0.0573P)^2^+0.2943P] where P=(Fo^2^+2Fc^2^)/3'
_refine_ls_weighting_scheme calc
_refine_ls_wR_factor_gt 0.1164
_refine_ls_wR_factor_ref 0.1466
_reflns_number_gt 2050
_reflns_number_total 3808
_reflns_threshold_expression >2\s(I)
_cod_data_source_file ic0348648si20030721_013701_3.cif
_cod_data_source_block 1
_cod_depositor_comments
;
The following automatic conversions were performed:
'_symmetry_cell_setting' value 'Monoclinic' changed to 'monoclinic'
according to '/home/saulius/struct/CIF-dictionaries/cif_core.dic'
dictionary named 'cif_core.dic' version 2.4.1 from 2010-06-29.

Automatic conversion script
Id: cif_fix_enum 1527 2010-12-29 10:47:43Z saulius 
;
_cod_original_sg_symbol_H-M 'P 21/c'
_cod_database_code 4310422

loop_
_symmetry_equiv_pos_as_xyz
'x, y, z'
'-x, y+1/2, -z+1/2'
'-x, -y, -z'
'x, -y-1/2, z-1/2'

loop_
_atom_site_label
_atom_site_type_symbol
_atom_site_fract_x
_atom_site_fract_y
_atom_site_fract_z
_atom_site_U_iso_or_equiv
_atom_site_adp_type
_atom_site_occupancy
_atom_site_symmetry_multiplicity
_atom_site_calc_flag
_atom_site_refinement_flags
_atom_site_disorder_assembly
_atom_site_disorder_group
N1 N 0.34380(12) 0.97922(13) 0.24262(18) 0.0310(4) Uani 1 1 d . . .
C1 C 0.19826(15) 1.09393(16) 0.2302(2) 0.0285(5) Uani 1 1 d . . .
C2 C 0.11100(16) 1.07895(18) 0.1429(2) 0.0379(5) Uani 1 1 d . . .
H2 H 0.0908 1.0100 0.1139 0.045 Uiso 1 1 calc R . .
C3 C 0.05326(18) 1.1647(2) 0.0979(3) 0.0457(6) Uani 1 1 d . . .
H3 H -0.0058 1.1542 0.0367 0.055 Uiso 1 1 calc R . .
C4 C 0.08099(18) 1.2643(2) 0.1414(3) 0.0489(7) Uani 1 1 d . . .
H4 H 0.0406 1.3226 0.1120 0.059 Uiso 1 1 calc R . .
C5 C 0.16703(19) 1.27972(19) 0.2272(3) 0.0525(7) Uani 1 1 d . . .
H5 H 0.1863 1.3489 0.2566 0.063 Uiso 1 1 calc R . .
C6 C 0.22621(17) 1.19519(17) 0.2714(3) 0.0403(6) Uani 1 1 d . . .
H6 H 0.2861 1.2067 0.3302 0.048 Uiso 1 1 calc R . .
C7 C 0.25892(15) 1.00163(15) 0.2852(2) 0.0273(5) Uani 1 1 d . . .
C8 C 0.21825(14) 0.93421(15) 0.4036(2) 0.0261(4) Uani 1 1 d . . .
C9 C 0.14347(15) 0.97033(18) 0.4882(2) 0.0322(5) Uani 1 1 d . . .
H9 H 0.1148 1.0371 0.4665 0.039 Uiso 1 1 calc R . .
C10 C 0.11005(16) 0.90953(19) 0.6046(2) 0.0389(5) Uani 1 1 d . . .
H10 H 0.0594 0.9353 0.6627 0.047 Uiso 1 1 calc R . .
C11 C 0.15068(17) 0.81159(19) 0.6355(2) 0.0395(6) Uani 1 1 d . . .
H11 H 0.1278 0.7699 0.7145 0.047 Uiso 1 1 calc R . .
C12 C 0.22447(17) 0.77463(18) 0.5514(2) 0.0372(5) Uani 1 1 d . . .
H12 H 0.2521 0.7073 0.5723 0.045 Uiso 1 1 calc R . .
C13 C 0.25850(16) 0.83552(16) 0.4364(2) 0.0315(5) Uani 1 1 d . . .
H13 H 0.3097 0.8097 0.3795 0.038 Uiso 1 1 calc R . .
C14 C 0.38576(14) 1.03996(15) 0.1281(2) 0.0272(4) Uani 1 1 d . . .
C15 C 0.35097(15) 1.02842(17) -0.0221(2) 0.0301(5) Uani 1 1 d . . .
H15 H 0.2924 0.9898 -0.0460 0.036 Uiso 1 1 calc R . .
C16 C 0.40103(15) 1.07275(17) -0.1379(2) 0.0318(5) Uani 1 1 d . . .
C17 C 0.47243(17) 1.14708(16) -0.0980(2) 0.0354(5) Uani 1 1 d . . .
H17 H 0.4975 1.1907 -0.1729 0.042 Uiso 1 1 calc R . .
C18 C 0.50688(16) 1.15736(17) 0.0512(2) 0.0358(5) Uani 1 1 d . . .
H18 H 0.5557 1.2086 0.0773 0.043 Uiso 1 1 calc R . .
C19 C 0.47219(15) 1.09488(16) 0.1644(2) 0.0296(5) Uani 1 1 d . . .
C20 C 0.53600(17) 1.0727(2) 0.3068(2) 0.0423(6) Uani 1 1 d . . .
H20A H 0.4933 1.0605 0.3905 0.051 Uiso 1 1 calc R . .
H20B H 0.5766 1.1355 0.3325 0.051 Uiso 1 1 calc R . .
C21 C 0.60543(19) 0.9755(2) 0.2939(2) 0.0449(6) Uani 1 1 d . . .
H21A H 0.6740 0.9975 0.3203 0.054 Uiso 1 1 calc R . .
H21B H 0.5882 0.9215 0.3677 0.054 Uiso 1 1 calc R . .

loop_
_atom_site_aniso_label
_atom_site_aniso_U_11
_atom_site_aniso_U_22
_atom_site_aniso_U_33
_atom_site_aniso_U_23
_atom_site_aniso_U_13
_atom_site_aniso_U_12
N1 0.0308(10) 0.0315(10) 0.0310(9) 0.0025(7) 0.0047(8) 0.0033(8)
C1 0.0282(11) 0.0302(11) 0.0279(10) 0.0019(8) 0.0069(8) 0.0019(9)
C2 0.0347(13) 0.0367(12) 0.0417(13) 0.0014(10) -0.0010(10) 0.0005(11)
C3 0.0337(13) 0.0540(16) 0.0485(14) 0.0137(12) -0.0019(11) 0.0050(12)
C4 0.0392(14) 0.0404(14) 0.0686(17) 0.0246(13) 0.0141(13) 0.0141(12)
C5 0.0475(16) 0.0283(13) 0.0819(19) 0.0069(12) 0.0073(14) 0.0029(12)
C6 0.0347(13) 0.0324(13) 0.0535(14) -0.0008(10) 0.0003(11) 0.0008(10)
C7 0.0278(11) 0.0291(11) 0.0248(10) -0.0027(8) 0.0001(9) -0.0003(9)
C8 0.0246(10) 0.0290(11) 0.0243(9) -0.0023(8) -0.0009(8) -0.0013(9)
C9 0.0282(11) 0.0339(12) 0.0345(11) 0.0033(9) 0.0023(9) 0.0020(9)
C10 0.0294(12) 0.0521(15) 0.0358(12) 0.0060(10) 0.0066(9) 0.0029(11)
C11 0.0368(13) 0.0472(14) 0.0341(12) 0.0119(10) 0.0003(10) -0.0062(11)
C12 0.0461(14) 0.0305(12) 0.0346(12) 0.0047(9) -0.0016(10) 0.0020(10)
C13 0.0353(12) 0.0293(11) 0.0297(10) -0.0009(9) 0.0005(9) 0.0028(10)
C14 0.0266(11) 0.0265(10) 0.0291(10) 0.0012(8) 0.0054(8) 0.0055(9)
C15 0.0216(10) 0.0335(11) 0.0346(11) 0.0015(9) -0.0011(9) 0.0013(9)
C16 0.0326(12) 0.0338(12) 0.0289(11) 0.0047(9) 0.0030(9) 0.0082(10)
C17 0.0432(13) 0.0261(11) 0.0388(12) 0.0051(9) 0.0158(10) 0.0054(10)
C18 0.0326(12) 0.0290(12) 0.0469(13) -0.0099(10) 0.0109(10) -0.0051(10)
C19 0.0296(12) 0.0308(11) 0.0288(11) -0.0091(9) 0.0050(9) 0.0027(9)
C20 0.0351(13) 0.0577(16) 0.0338(12) -0.0138(11) 0.0002(10) 0.0002(12)
C21 0.0503(15) 0.0562(16) 0.0276(11) 0.0030(11) -0.0026(11) 0.0069(13)

loop_
_atom_type_symbol
_atom_type_description
_atom_type_scat_dispersion_real
_atom_type_scat_dispersion_imag
_atom_type_scat_source
C C 0.0015 0.0009 'International Tables Vol C Tables 4.2.6.8 and 6.1.1.4'
H H 0.0000 0.0000 'International Tables Vol C Tables 4.2.6.8 and 6.1.1.4'
N N 0.0030 0.0019 'International Tables Vol C Tables 4.2.6.8 and 6.1.1.4'

loop_
_geom_angle_atom_site_label_1
_geom_angle_atom_site_label_2
_geom_angle_atom_site_label_3
_geom_angle
_geom_angle_site_symmetry_1
_geom_angle_site_symmetry_3
_geom_angle_publ_flag
C7 N1 C14 120.53(17) . . ?
C6 C1 C2 119.0(2) . . ?
C6 C1 C7 120.46(19) . . ?
C2 C1 C7 120.48(19) . . ?
C3 C2 C1 120.0(2) . . ?
C4 C3 C2 120.4(2) . . ?
C5 C4 C3 119.9(2) . . ?
C4 C5 C6 120.5(2) . . ?
C5 C6 C1 120.2(2) . . ?
N1 C7 C8 118.07(18) . . ?
N1 C7 C1 124.81(18) . . ?
C8 C7 C1 117.06(17) . . ?
C9 C8 C13 118.69(18) . . ?
C9 C8 C7 121.00(18) . . ?
C13 C8 C7 120.24(18) . . ?
C8 C9 C10 120.6(2) . . ?
C11 C10 C9 120.0(2) . . ?
C12 C11 C10 119.8(2) . . ?
C11 C12 C13 120.3(2) . . ?
C12 C13 C8 120.6(2) . . ?
C19 C14 C15 120.14(18) . . ?
C19 C14 N1 118.90(17) . . ?
C15 C14 N1 119.89(18) . . ?
C14 C15 C16 120.84(19) . . ?
C17 C16 C15 117.40(19) . . ?
C17 C16 C21 120.4(2) . 3_675 ?
C15 C16 C21 120.8(2) . 3_675 ?
C18 C17 C16 119.72(19) . . ?
C17 C18 C19 122.0(2) . . ?
C14 C19 C18 116.51(19) . . ?
C14 C19 C20 122.04(19) . . ?
C18 C19 C20 120.4(2) . . ?
C19 C20 C21 113.70(17) . . ?
C16 C21 C20 113.01(17) 3_675 . ?

loop_
_geom_bond_atom_site_label_1
_geom_bond_atom_site_label_2
_geom_bond_distance
_geom_bond_site_symmetry_2
_geom_bond_publ_flag
N1 C7 1.277(3) . ?
N1 C14 1.430(3) . ?
C1 C6 1.386(3) . ?
C1 C2 1.389(3) . ?
C1 C7 1.499(3) . ?
C2 C3 1.388(3) . ?
C3 C4 1.372(3) . ?
C4 C5 1.369(4) . ?
C5 C6 1.386(3) . ?
C7 C8 1.495(3) . ?
C8 C9 1.388(3) . ?
C8 C13 1.394(3) . ?
C9 C10 1.395(3) . ?
C10 C11 1.384(3) . ?
C11 C12 1.379(3) . ?
C12 C13 1.389(3) . ?
C14 C19 1.390(3) . ?
C14 C15 1.393(3) . ?
C15 C16 1.394(3) . ?
C16 C17 1.387(3) . ?
C16 C21 1.513(3) 3_675 ?
C17 C18 1.381(3) . ?
C18 C19 1.392(3) . ?
C19 C20 1.511(3) . ?
C20 C21 1.569(3) . ?
C21 C16 1.513(3) 3_675 ?

loop_
_geom_torsion_atom_site_label_1
_geom_torsion_atom_site_label_2
_geom_torsion_atom_site_label_3
_geom_torsion_atom_site_label_4
_geom_torsion
_geom_torsion_site_symmetry_1
_geom_torsion_site_symmetry_2
_geom_torsion_site_symmetry_3
_geom_torsion_site_symmetry_4
_geom_torsion_publ_flag
C6 C1 C2 C3 0.1(3) . . . . ?
C7 C1 C2 C3 177.2(2) . . . . ?
C1 C2 C3 C4 -1.1(3) . . . . ?
C2 C3 C4 C5 1.2(4) . . . . ?
C3 C4 C5 C6 -0.4(4) . . . . ?
C4 C5 C6 C1 -0.6(4) . . . . ?
C2 C1 C6 C5 0.7(3) . . . . ?
C7 C1 C6 C5 -176.4(2) . . . . ?
C14 N1 C7 C8 179.05(17) . . . . ?
C14 N1 C7 C1 -3.9(3) . . . . ?
C6 C1 C7 N1 -70.0(3) . . . . ?
C2 C1 C7 N1 112.9(2) . . . . ?
C6 C1 C7 C8 107.1(2) . . . . ?
C2 C1 C7 C8 -70.0(2) . . . . ?
N1 C7 C8 C9 159.84(19) . . . . ?
C1 C7 C8 C9 -17.5(3) . . . . ?
N1 C7 C8 C13 -16.9(3) . . . . ?
C1 C7 C8 C13 165.82(18) . . . . ?
C13 C8 C9 C10 0.7(3) . . . . ?
C7 C8 C9 C10 -176.07(19) . . . . ?
C8 C9 C10 C11 -0.8(3) . . . . ?
C9 C10 C11 C12 0.3(3) . . . . ?
C10 C11 C12 C13 0.3(3) . . . . ?
C11 C12 C13 C8 -0.4(3) . . . . ?
C9 C8 C13 C12 -0.1(3) . . . . ?
C7 C8 C13 C12 176.72(19) . . . . ?
C7 N1 C14 C19 117.4(2) . . . . ?
C7 N1 C14 C15 -74.4(3) . . . . ?
C19 C14 C15 C16 -1.0(3) . . . . ?
N1 C14 C15 C16 -169.02(18) . . . . ?
C14 C15 C16 C17 -14.2(3) . . . . ?
C14 C15 C16 C21 152.2(2) . . . 3_675 ?
C15 C16 C17 C18 14.5(3) . . . . ?
C21 C16 C17 C18 -151.9(2) 3_675 . . . ?
C16 C17 C18 C19 0.1(3) . . . . ?
C15 C14 C19 C18 15.3(3) . . . . ?
N1 C14 C19 C18 -176.52(18) . . . . ?
C15 C14 C19 C20 -153.1(2) . . . . ?
N1 C14 C19 C20 15.1(3) . . . . ?
C17 C18 C19 C14 -15.1(3) . . . . ?
C17 C18 C19 C20 153.5(2) . . . . ?
C14 C19 C20 C21 81.2(3) . . . . ?
C18 C19 C20 C21 -86.8(3) . . . . ?
C19 C20 C21 C16 3.5(3) . . . 3_675 ?
